data_7229601
loop_
_publ_author_name
'Jantan, Khairil Anuar'
'Kwok, Chuek Yee'
'Chan, Kuang Wen'
'Marchi\`o, Luciano'
'White, Andrew J. P.'
'Deplano, Paola'
'Serpe, Angela'
'Wilton-Ely, James'

_publ_section_title
;
 From recovered metal waste to high-performance palladium catalysts
;
_journal_name_full 'Green Chemistry'
_journal_paper_doi 10.1039/C7GC02678A
_journal_year 2017
_chemical_formula_moiety 'C90 H78 N2 P4 Pd2 S4, 2(F6 P), C4 H10 O'
_chemical_formula_sum 'C94 H88 F12 N2 O P6 Pd2 S4'
_chemical_formula_weight 2016.52
_space_group_crystal_system monoclinic
_space_group_IT_number 9
_space_group_name_Hall 'I -2ya'
_space_group_name_H-M_alt 'I 1 a 1'
_symmetry_space_group_name_Hall 'I -2ya'
_symmetry_space_group_name_H-M 'I 1 a 1'
_atom_sites_solution_hydrogens geom
_audit_creation_method SHELXL-2014/7
_audit_update_record
;
2017-07-28 deposited with the CCDC.
2017-11-09 downloaded from the CCDC.
;
_cell_angle_alpha 90
_cell_angle_beta 106.5109(16)
_cell_angle_gamma 90
_cell_formula_units_Z 4
_cell_length_a 33.0045(5)
_cell_length_b 10.85381(18)
_cell_length_c 26.7343(4)
_cell_measurement_reflns_used 7869
_cell_measurement_temperature 173(2)
_cell_measurement_theta_max 73.2840
_cell_measurement_theta_min 4.2650
_cell_volume 9182.0(3)
_computing_cell_refinement 'CrysAlisPro, Rigaku OD'
_computing_data_collection 'CrysAlisPro, Rigaku OD'
_computing_data_reduction 'CrysAlisPro, Rigaku OD'
_computing_molecular_graphics 'Bruker SHELXTL'
_computing_publication_material 'CIFTAB-2014 (Sheldrick, 2014)'
_computing_structure_refinement 'SHELXL-2014/7 (Sheldrick, 2014)'
_computing_structure_solution 'SHELXS-2014 (Sheldrick, 2014)'
_diffrn_ambient_temperature 173(2)
_diffrn_detector_area_resol_mean 10.4115
_diffrn_measured_fraction_theta_full 0.982
_diffrn_measured_fraction_theta_max 0.942
_diffrn_measurement_device_type 'Agilent Xcalibur PX Ultra A'
_diffrn_measurement_method 'omega scans'
_diffrn_radiation_type CuK\a
_diffrn_radiation_wavelength 1.54184
_diffrn_reflns_av_R_equivalents 0.0264
_diffrn_reflns_av_unetI/netI 0.0392
_diffrn_reflns_Laue_measured_fraction_full 0.982
_diffrn_reflns_Laue_measured_fraction_max 0.942
_diffrn_reflns_limit_h_max 40
_diffrn_reflns_limit_h_min -28
_diffrn_reflns_limit_k_max 8
_diffrn_reflns_limit_k_min -13
_diffrn_reflns_limit_l_max 32
_diffrn_reflns_limit_l_min -32
_diffrn_reflns_number 14026
_diffrn_reflns_point_group_measured_fraction_full 0.982
_diffrn_reflns_point_group_measured_fraction_max 0.942
_diffrn_reflns_theta_full 67.684
_diffrn_reflns_theta_max 73.744
_diffrn_reflns_theta_min 3.449
_diffrn_source 'Enhance Ultra (Cu) X-ray Source'
_exptl_absorpt_coefficient_mu 5.606
_exptl_absorpt_correction_T_max 0.819
_exptl_absorpt_correction_T_min 0.355
_exptl_absorpt_correction_type analytical
_exptl_absorpt_process_details
; 
CrysAlisPro 1.171.38.43 (Rigaku Oxford Diffraction, 2015) 
Analytical numeric absorption correction using a multifaceted crystal 
model based on expressions derived by R.C. Clark & J.S. Reid. 
(Clark, R. C. & Reid, J. S. (1995). Acta Cryst. A51, 887-897) 
Empirical absorption correction using spherical harmonics, 
implemented in SCALE3 ABSPACK scaling algorithm. 
;
_exptl_crystal_colour Yellow
_exptl_crystal_density_diffrn 1.459
_exptl_crystal_description tablets
_exptl_crystal_F_000 4112
_exptl_crystal_size_max 0.32
_exptl_crystal_size_mid 0.16
_exptl_crystal_size_min 0.04
_refine_diff_density_max 1.293
_refine_diff_density_min -1.033
_refine_diff_density_rms 0.075
_refine_ls_abs_structure_details
; 
 Refined as an inversion twin. 
;
_refine_ls_abs_structure_Flack 0.455(8)
_refine_ls_extinction_method none
_refine_ls_goodness_of_fit_ref 1.041
_refine_ls_hydrogen_treatment constr
_refine_ls_matrix_type full
_refine_ls_number_parameters 1046
_refine_ls_number_reflns 9980
_refine_ls_number_restraints 2
_refine_ls_restrained_S_all 1.041
_refine_ls_R_factor_all 0.0402
_refine_ls_R_factor_gt 0.0373
_refine_ls_shift/su_max 0.003
_refine_ls_shift/su_mean 0.000
_refine_ls_structure_factor_coef Fsqd
_refine_ls_weighting_details 'w=1/[\s^2^(Fo^2^)+(0.0626P)^2^+5.7330P] where P=(Fo^2^+2Fc^2^)/3'
_refine_ls_weighting_scheme calc
_refine_ls_wR_factor_gt 0.0954
_refine_ls_wR_factor_ref 0.0986
_reflns_Friedel_coverage 0.999
_reflns_Friedel_fraction_full 0.982
_reflns_Friedel_fraction_max 0.942
_reflns_number_gt 9490
_reflns_number_total 9980
_reflns_threshold_expression 'I > 2\s(I)'
_cod_data_source_file c7gc02678a2.cif
_cod_data_source_block 4
_cod_database_code 7229601
_shelx_shelxl_version_number 2014/7
_shelx_space_group_comment
; 
The symmetry employed for this shelxl refinement is uniquely defined 
by the following loop, which should always be used as a source of 
symmetry information in preference to the above space-group names. 
They are only intended as comments. 
;

loop_
_space_group_symop_operation_xyz
'x, y, z'
'x+1/2, -y, z'
'x+1/2, y+1/2, z+1/2'
'x+1, -y+1/2, z+1/2'

loop_
_atom_site_label
_atom_site_type_symbol
_atom_site_fract_x
_atom_site_fract_y
_atom_site_fract_z
_atom_site_U_iso_or_equiv
_atom_site_adp_type
_atom_site_occupancy
_atom_site_site_symmetry_order
_atom_site_calc_flag
_atom_site_refinement_flags_posn
_atom_site_refinement_flags_adp
Pd1 Pd 0.57392(2) 0.47739(4) 0.87952(2) 0.02785(10) Uani 1 1 d . .
Pd2 Pd 0.73512(2) 0.75800(4) 0.62349(2) 0.03132(10) Uani 1 1 d . .
P1 P 0.52699(5) 0.61066(14) 0.90281(5) 0.0291(3) Uani 1 1 d . .
P2 P 0.54996(5) 0.29762(14) 0.90501(5) 0.0287(3) Uani 1 1 d . .
P3 P 0.78255(5) 0.89195(17) 0.60159(6) 0.0385(4) Uani 1 1 d . .
P4 P 0.76067(5) 0.57748(15) 0.59989(5) 0.0316(3) Uani 1 1 d . .
S1 S 0.61774(5) 0.36923(14) 0.84099(6) 0.0339(3) Uani 1 1 d . .
C2 C 0.63040(18) 0.5101(6) 0.8206(2) 0.0324(12) Uani 1 1 d . .
S3 S 0.61237(5) 0.63148(15) 0.84956(6) 0.0356(3) Uani 1 1 d . .
N4 N 0.65041(16) 0.5226(5) 0.78444(19) 0.0336(11) Uani 1 1 d . .
C5 C 0.66236(19) 0.6446(6) 0.7694(2) 0.0336(12) Uani 1 1 d . .
H5A H 0.6898 0.6388 0.7613 0.040 Uiso 1 1 calc R U
H5B H 0.6657 0.7028 0.7988 0.040 Uiso 1 1 calc R U
C6 C 0.62878(19) 0.6926(6) 0.7220(2) 0.0348(12) Uani 1 1 d . .
H6A H 0.6218 0.6288 0.6944 0.042 Uiso 1 1 calc R U
H6B H 0.6027 0.7129 0.7317 0.042 Uiso 1 1 calc R U
N7 N 0.64537(17) 0.8047(5) 0.7026(2) 0.0371(11) Uani 1 1 d . .
C8 C 0.67172(19) 0.7926(6) 0.6741(2) 0.0353(13) Uani 1 1 d . .
S9 S 0.68591(5) 0.65240(14) 0.65405(6) 0.0330(3) Uani 1 1 d . .
S10 S 0.69739(5) 0.91338(15) 0.65394(7) 0.0409(4) Uani 1 1 d . .
C11 C 0.6574(2) 0.4154(6) 0.7540(2) 0.0356(12) Uani 1 1 d . .
H11A H 0.6629 0.4458 0.7216 0.043 Uiso 1 1 calc R U
H11B H 0.6311 0.3663 0.7436 0.043 Uiso 1 1 calc R U
C12 C 0.6930(2) 0.3320(6) 0.7815(2) 0.0364(13) Uani 1 1 d . .
C13 C 0.7321(3) 0.3773(8) 0.8083(4) 0.066(2) Uani 1 1 d . .
H13A H 0.7362 0.4637 0.8124 0.079 Uiso 1 1 calc R U
C14 C 0.7655(3) 0.2980(10) 0.8294(5) 0.078(3) Uani 1 1 d . .
H14A H 0.7924 0.3303 0.8474 0.093 Uiso 1 1 calc R U
C15 C 0.7596(3) 0.1710(8) 0.8243(4) 0.062(2) Uani 1 1 d . .
H15A H 0.7823 0.1160 0.8389 0.074 Uiso 1 1 calc R U
C16 C 0.7207(3) 0.1275(8) 0.7981(4) 0.071(3) Uani 1 1 d . .
H16A H 0.7163 0.0411 0.7943 0.085 Uiso 1 1 calc R U
C17 C 0.6875(3) 0.2062(7) 0.7770(3) 0.058(2) Uani 1 1 d . .
H17A H 0.6605 0.1735 0.7593 0.070 Uiso 1 1 calc R U
C18 C 0.6317(2) 0.9246(6) 0.7168(3) 0.0443(15) Uani 1 1 d . .
H18A H 0.6483 0.9902 0.7061 0.053 Uiso 1 1 calc R U
H18B H 0.6375 0.9288 0.7552 0.053 Uiso 1 1 calc R U
C19 C 0.5852(3) 0.9481(6) 0.6918(3) 0.0473(16) Uani 1 1 d . .
C20 C 0.5654(3) 1.0427(7) 0.7121(4) 0.057(2) Uani 1 1 d . .
H20A H 0.5808 1.0888 0.7416 0.069 Uiso 1 1 calc R U
C21 C 0.5230(4) 1.0677(10) 0.6882(5) 0.080(3) Uani 1 1 d . .
H21A H 0.5097 1.1312 0.7023 0.096 Uiso 1 1 calc R U
C22 C 0.4999(4) 1.0056(12) 0.6459(5) 0.082(3) Uani 1 1 d . .
H22A H 0.4709 1.0252 0.6305 0.099 Uiso 1 1 calc R U
C23 C 0.5193(3) 0.9121(10) 0.6253(4) 0.071(2) Uani 1 1 d . .
H23A H 0.5037 0.8666 0.5957 0.085 Uiso 1 1 calc R U
C24 C 0.5617(3) 0.8863(8) 0.6484(3) 0.0537(18) Uani 1 1 d . .
H24A H 0.5749 0.8238 0.6337 0.064 Uiso 1 1 calc R U
C25 C 0.5052(2) 0.7176(6) 0.8492(2) 0.0328(12) Uani 1 1 d . .
C26 C 0.5047(2) 0.6845(7) 0.7986(2) 0.0427(15) Uani 1 1 d . .
H26A H 0.5172 0.6093 0.7924 0.051 Uiso 1 1 calc R U
C27 C 0.4857(3) 0.7625(8) 0.7572(3) 0.0535(19) Uani 1 1 d . .
H27A H 0.4856 0.7406 0.7228 0.064 Uiso 1 1 calc R U
C28 C 0.4672(3) 0.8706(8) 0.7658(3) 0.0523(18) Uani 1 1 d . .
H28A H 0.4542 0.9229 0.7372 0.063 Uiso 1 1 calc R U
C29 C 0.4674(3) 0.9033(7) 0.8154(3) 0.0499(17) Uani 1 1 d . .
H29A H 0.4539 0.9771 0.8211 0.060 Uiso 1 1 calc R U
C30 C 0.4873(2) 0.8284(7) 0.8575(3) 0.0457(16) Uani 1 1 d . .
H30A H 0.4885 0.8533 0.8920 0.055 Uiso 1 1 calc R U
C31 C 0.4788(2) 0.5514(6) 0.9152(2) 0.0355(13) Uani 1 1 d . .
C32 C 0.4414(2) 0.5441(7) 0.8747(3) 0.0387(14) Uani 1 1 d . .
H32A H 0.4411 0.5693 0.8406 0.046 Uiso 1 1 calc R U
C33 C 0.4045(2) 0.5003(8) 0.8837(3) 0.0491(17) Uani 1 1 d . .
H33A H 0.3791 0.4971 0.8558 0.059 Uiso 1 1 calc R U
C34 C 0.4045(3) 0.4612(8) 0.9332(4) 0.057(2) Uani 1 1 d . .
H34A H 0.3793 0.4320 0.9396 0.069 Uiso 1 1 calc R U
C35 C 0.4415(3) 0.4655(7) 0.9725(3) 0.0492(17) Uani 1 1 d . .
H35A H 0.4416 0.4380 1.0063 0.059 Uiso 1 1 calc R U
C36 C 0.4791(2) 0.5088(7) 0.9649(3) 0.0416(14) Uani 1 1 d . .
H36A H 0.5045 0.5094 0.9928 0.050 Uiso 1 1 calc R U
C37 C 0.5510(2) 0.7054(6) 0.9597(2) 0.0355(13) Uani 1 1 d . .
C38 C 0.5271(2) 0.7678(6) 0.9870(3) 0.0391(15) Uani 1 1 d . .
H38A H 0.4973 0.7583 0.9769 0.047 Uiso 1 1 calc R U
C39 C 0.5463(3) 0.8437(8) 1.0288(3) 0.0512(18) Uani 1 1 d . .
H39A H 0.5296 0.8858 1.0469 0.061 Uiso 1 1 calc R U
C40 C 0.5891(3) 0.8582(8) 1.0438(3) 0.0529(19) Uani 1 1 d . .
H40A H 0.6020 0.9111 1.0721 0.064 Uiso 1 1 calc R U
C41 C 0.6136(2) 0.7958(8) 1.0178(3) 0.0529(19) Uani 1 1 d . .
H41A H 0.6435 0.8040 1.0289 0.063 Uiso 1 1 calc R U
C42 C 0.5945(2) 0.7210(7) 0.9755(3) 0.0420(15) Uani 1 1 d . .
H42A H 0.6114 0.6802 0.9571 0.050 Uiso 1 1 calc R U
C43 C 0.4963(2) 0.2657(6) 0.8663(3) 0.0343(13) Uani 1 1 d . .
C44 C 0.4887(2) 0.2810(7) 0.8124(3) 0.0425(15) Uani 1 1 d . .
H44A H 0.5106 0.3099 0.7988 0.051 Uiso 1 1 calc R U
C45 C 0.4498(2) 0.2543(7) 0.7792(3) 0.0437(16) Uani 1 1 d . .
H45A H 0.4452 0.2613 0.7426 0.052 Uiso 1 1 calc R U
C46 C 0.4171(2) 0.2174(7) 0.7984(4) 0.0506(19) Uani 1 1 d . .
H46A H 0.3901 0.2008 0.7751 0.061 Uiso 1 1 calc R U
C47 C 0.4237(2) 0.2046(8) 0.8516(3) 0.0510(17) Uani 1 1 d . .
H47A H 0.4010 0.1804 0.8647 0.061 Uiso 1 1 calc R U
C48 C 0.4636(2) 0.2272(7) 0.8862(3) 0.0422(16) Uani 1 1 d . .
H48A H 0.4684 0.2165 0.9227 0.051 Uiso 1 1 calc R U
C49 C 0.5549(2) 0.2924(7) 0.9746(2) 0.0355(13) Uani 1 1 d . .
C50 C 0.5757(2) 0.3895(7) 1.0060(2) 0.0395(14) Uani 1 1 d . .
H50A H 0.5868 0.4562 0.9911 0.047 Uiso 1 1 calc R U
C51 C 0.5800(3) 0.3876(8) 1.0589(3) 0.0509(19) Uani 1 1 d . .
H51A H 0.5942 0.4529 1.0805 0.061 Uiso 1 1 calc R U
C52 C 0.5637(3) 0.2908(10) 1.0803(3) 0.061(2) Uani 1 1 d . .
H52A H 0.5655 0.2914 1.1164 0.073 Uiso 1 1 calc R U
C53 C 0.5449(3) 0.1941(10) 1.0500(3) 0.063(2) Uani 1 1 d . .
H53A H 0.5345 0.1271 1.0655 0.075 Uiso 1 1 calc R U
C54 C 0.5407(3) 0.1917(8) 0.9964(3) 0.0494(17) Uani 1 1 d . .
H54A H 0.5283 0.1229 0.9757 0.059 Uiso 1 1 calc R U
C55 C 0.58010(19) 0.1620(6) 0.8965(2) 0.0325(12) Uani 1 1 d . .
C56 C 0.6219(2) 0.1514(6) 0.9286(3) 0.0396(14) Uani 1 1 d . .
H56A H 0.6334 0.2126 0.9541 0.048 Uiso 1 1 calc R U
C57 C 0.6461(2) 0.0527(7) 0.9229(3) 0.0476(16) Uani 1 1 d . .
H57A H 0.6743 0.0462 0.9445 0.057 Uiso 1 1 calc R U
C58 C 0.6301(3) -0.0377(7) 0.8862(3) 0.0476(17) Uani 1 1 d . .
H58A H 0.6472 -0.1057 0.8826 0.057 Uiso 1 1 calc R U
C59 C 0.5884(3) -0.0277(7) 0.8544(4) 0.0537(19) Uani 1 1 d . .
H59A H 0.5769 -0.0892 0.8291 0.064 Uiso 1 1 calc R U
C60 C 0.5642(2) 0.0714(7) 0.8600(3) 0.0414(14) Uani 1 1 d . .
H60A H 0.5360 0.0777 0.8384 0.050 Uiso 1 1 calc R U
C61 C 0.8033(2) 0.9984(7) 0.6560(3) 0.0445(17) Uani 1 1 d . .
C62 C 0.8076(2) 0.9589(7) 0.7062(3) 0.0467(16) Uani 1 1 d . .
H62A H 0.7969 0.8801 0.7115 0.056 Uiso 1 1 calc R U
C63 C 0.8271(3) 1.0312(8) 0.7494(4) 0.058(2) Uani 1 1 d . .
H63A H 0.8293 1.0039 0.7839 0.070 Uiso 1 1 calc R U
C64 C 0.8433(3) 1.1458(9) 0.7402(4) 0.068(2) Uani 1 1 d . .
H64A H 0.8579 1.1958 0.7688 0.082 Uiso 1 1 calc R U
C65 C 0.8381(3) 1.1856(9) 0.6907(5) 0.072(3) Uani 1 1 d . .
H65A H 0.8479 1.2656 0.6854 0.087 Uiso 1 1 calc R U
C66 C 0.8192(3) 1.1143(9) 0.6478(4) 0.065(2) Uani 1 1 d . .
H66A H 0.8170 1.1427 0.6135 0.078 Uiso 1 1 calc R U
C67 C 0.7572(3) 0.9866(8) 0.5445(3) 0.0464(18) Uani 1 1 d . .
C68 C 0.7137(2) 0.9898(7) 0.5259(3) 0.0485(17) Uani 1 1 d . .
H68A H 0.6972 0.9459 0.5438 0.058 Uiso 1 1 calc R U
C69 C 0.6938(3) 1.0560(9) 0.4814(4) 0.063(2) Uani 1 1 d . .
H69A H 0.6638 1.0596 0.4694 0.075 Uiso 1 1 calc R U
C70 C 0.7182(3) 1.1173(9) 0.4544(4) 0.066(2) Uani 1 1 d . .
H70A H 0.7049 1.1607 0.4233 0.079 Uiso 1 1 calc R U
C71 C 0.7617(3) 1.1153(10) 0.4727(4) 0.074(3) Uani 1 1 d . .
H71A H 0.7781 1.1601 0.4549 0.089 Uiso 1 1 calc R U
C72 C 0.7816(3) 1.0481(9) 0.5172(4) 0.064(3) Uani 1 1 d . .
H72A H 0.8115 1.0438 0.5289 0.077 Uiso 1 1 calc R U
C73 C 0.8307(2) 0.8330(7) 0.5885(3) 0.0416(15) Uani 1 1 d . .
C74 C 0.8682(2) 0.8221(7) 0.6292(3) 0.0483(17) Uani 1 1 d . .
H74A H 0.8688 0.8461 0.6636 0.058 Uiso 1 1 calc R U
C75 C 0.9046(2) 0.7761(8) 0.6194(4) 0.058(2) Uani 1 1 d . .
H75A H 0.9300 0.7690 0.6470 0.069 Uiso 1 1 calc R U
C76 C 0.9037(3) 0.7406(9) 0.5691(4) 0.058(2) Uani 1 1 d . .
H76A H 0.9284 0.7079 0.5627 0.070 Uiso 1 1 calc R U
C77 C 0.8668(3) 0.7524(9) 0.5281(4) 0.061(2) Uani 1 1 d . .
H77A H 0.8664 0.7304 0.4935 0.073 Uiso 1 1 calc R U
C78 C 0.8308(2) 0.7968(8) 0.5387(3) 0.0505(18) Uani 1 1 d . .
H78A H 0.8054 0.8028 0.5110 0.061 Uiso 1 1 calc R U
C79 C 0.8150(2) 0.5485(7) 0.6390(3) 0.0359(13) Uani 1 1 d . .
C80 C 0.8224(2) 0.5683(7) 0.6927(3) 0.0423(15) Uani 1 1 d . .
H80A H 0.8007 0.5986 0.7063 0.051 Uiso 1 1 calc R U
C81 C 0.8627(2) 0.5421(7) 0.7256(3) 0.0478(18) Uani 1 1 d . .
H81A H 0.8682 0.5537 0.7622 0.057 Uiso 1 1 calc R U
C82 C 0.8943(2) 0.5000(7) 0.7061(3) 0.0491(18) Uani 1 1 d . .
H82A H 0.9213 0.4811 0.7290 0.059 Uiso 1 1 calc R U
C83 C 0.8866(2) 0.4850(7) 0.6528(3) 0.0473(16) Uani 1 1 d . .
H83A H 0.9088 0.4585 0.6391 0.057 Uiso 1 1 calc R U
C84 C 0.8471(2) 0.5085(7) 0.6195(3) 0.0398(15) Uani 1 1 d . .
H84A H 0.8419 0.4969 0.5830 0.048 Uiso 1 1 calc R U
C85 C 0.7562(2) 0.5667(7) 0.5308(2) 0.0391(14) Uani 1 1 d . .
C86 C 0.7377(2) 0.6643(7) 0.4986(3) 0.0448(16) Uani 1 1 d . .
H86A H 0.7271 0.7333 0.5129 0.054 Uiso 1 1 calc R U
C87 C 0.7346(3) 0.6611(9) 0.4457(3) 0.057(2) Uani 1 1 d . .
H87A H 0.7222 0.7280 0.4238 0.068 Uiso 1 1 calc R U
C88 C 0.7498(3) 0.5599(9) 0.4249(3) 0.063(2) Uani 1 1 d . .
H88A H 0.7484 0.5579 0.3889 0.075 Uiso 1 1 calc R U
C89 C 0.7669(3) 0.4627(9) 0.4567(3) 0.061(2) Uani 1 1 d . .
H89A H 0.7769 0.3931 0.4423 0.073 Uiso 1 1 calc R U
C90 C 0.7697(3) 0.4643(8) 0.5095(3) 0.0490(18) Uani 1 1 d . .
H90A H 0.7809 0.3953 0.5309 0.059 Uiso 1 1 calc R U
C91 C 0.7306(2) 0.4429(6) 0.6104(2) 0.0336(12) Uani 1 1 d . .
C92 C 0.7447(2) 0.3659(7) 0.6528(3) 0.0485(17) Uani 1 1 d . .
H92A H 0.7712 0.3807 0.6777 0.058 Uiso 1 1 calc R U
C93 C 0.7199(3) 0.2665(8) 0.6592(4) 0.056(2) Uani 1 1 d . .
H93A H 0.7301 0.2124 0.6880 0.067 Uiso 1 1 calc R U
C94 C 0.6812(3) 0.2455(8) 0.6245(4) 0.055(2) Uani 1 1 d . .
H94A H 0.6644 0.1779 0.6292 0.066 Uiso 1 1 calc R U
C95 C 0.6668(2) 0.3254(7) 0.5823(3) 0.0504(17) Uani 1 1 d . .
H95A H 0.6398 0.3126 0.5582 0.060 Uiso 1 1 calc R U
C96 C 0.6913(2) 0.4225(7) 0.5751(3) 0.0419(15) Uani 1 1 d . .
H96A H 0.6814 0.4757 0.5460 0.050 Uiso 1 1 calc R U
P10 P 0.78969(6) 0.7225(2) 0.82752(8) 0.0448(4) Uani 1 1 d . .
F11 F 0.7720(3) 0.8551(6) 0.8165(3) 0.096(2) Uani 1 1 d . .
F12 F 0.75190(15) 0.6873(5) 0.85134(19) 0.0628(12) Uani 1 1 d . .
F13 F 0.8173(2) 0.7615(7) 0.8840(2) 0.089(2) Uani 1 1 d . .
F14 F 0.82692(17) 0.7539(6) 0.8027(3) 0.0752(16) Uani 1 1 d . .
F15 F 0.76244(15) 0.6762(7) 0.77235(19) 0.0801(19) Uani 1 1 d . .
F16 F 0.80780(19) 0.5856(6) 0.8397(3) 0.094(2) Uani 1 1 d . .
P20 P 0.52247(6) 0.47146(18) 0.67529(7) 0.0418(4) Uani 1 1 d . .
F21 F 0.4932(3) 0.5866(8) 0.6584(4) 0.142(4) Uani 1 1 d . .
F22 F 0.4918(2) 0.4313(10) 0.7076(3) 0.115(3) Uani 1 1 d . .
F23 F 0.55118(16) 0.5406(6) 0.72481(19) 0.0728(16) Uani 1 1 d . .
F24 F 0.5529(3) 0.5131(9) 0.6428(3) 0.124(4) Uani 1 1 d . .
F25 F 0.49452(19) 0.3987(8) 0.6272(3) 0.104(3) Uani 1 1 d . .
F26 F 0.5507(3) 0.3565(8) 0.6913(5) 0.144(4) Uani 1 1 d . .

loop_
_atom_site_aniso_label
_atom_site_aniso_U_11
_atom_site_aniso_U_22
_atom_site_aniso_U_33
_atom_site_aniso_U_23
_atom_site_aniso_U_13
_atom_site_aniso_U_12
Pd1 0.03176(19) 0.0242(2) 0.02598(17) 0.00194(15) 0.00566(14) 0.00013(16)
Pd2 0.03154(19) 0.0272(2) 0.0325(2) 0.00567(16) 0.00481(15) -0.00369(17)
P1 0.0328(7) 0.0249(7) 0.0270(6) -0.0011(5) 0.0045(5) 0.0007(6)
P2 0.0327(7) 0.0249(7) 0.0261(6) 0.0019(5) 0.0041(5) -0.0015(6)
P3 0.0343(7) 0.0352(9) 0.0409(8) 0.0114(7) 0.0025(6) -0.0092(7)
P4 0.0318(7) 0.0309(8) 0.0286(6) 0.0035(6) 0.0031(5) -0.0023(6)
S1 0.0414(7) 0.0262(7) 0.0361(7) 0.0025(5) 0.0141(6) 0.0028(6)
C2 0.031(3) 0.028(3) 0.032(3) 0.002(2) -0.001(2) 0.007(2)
S3 0.0445(8) 0.0251(7) 0.0398(7) 0.0000(6) 0.0162(6) -0.0033(6)
N4 0.038(3) 0.032(3) 0.031(2) 0.008(2) 0.010(2) 0.003(2)
C5 0.035(3) 0.032(3) 0.034(3) 0.000(2) 0.010(2) -0.004(2)
C6 0.033(3) 0.031(3) 0.041(3) 0.006(2) 0.012(2) 0.001(2)
N7 0.037(3) 0.030(3) 0.043(3) 0.002(2) 0.008(2) -0.001(2)
C8 0.033(3) 0.032(3) 0.036(3) 0.006(2) 0.002(2) -0.004(2)
S9 0.0354(7) 0.0265(7) 0.0361(7) 0.0046(5) 0.0088(5) -0.0049(6)
S10 0.0478(8) 0.0243(7) 0.0532(9) 0.0047(6) 0.0185(7) -0.0031(6)
C11 0.042(3) 0.038(3) 0.028(3) 0.001(2) 0.013(2) 0.000(3)
C12 0.047(3) 0.030(3) 0.036(3) -0.001(2) 0.017(2) 0.003(3)
C13 0.044(4) 0.039(4) 0.106(7) 0.006(4) 0.007(4) 0.003(3)
C14 0.050(5) 0.057(5) 0.113(8) 0.002(6) 0.002(5) 0.011(4)
C15 0.067(5) 0.048(5) 0.064(5) 0.008(4) 0.009(4) 0.021(4)
C16 0.093(7) 0.036(4) 0.072(5) 0.007(4) 0.006(5) 0.012(4)
C17 0.069(5) 0.034(4) 0.060(4) 0.003(3) 0.000(4) 0.000(4)
C18 0.053(4) 0.029(3) 0.054(4) -0.003(3) 0.021(3) -0.004(3)
C19 0.061(4) 0.030(3) 0.059(4) 0.016(3) 0.029(3) 0.007(3)
C20 0.069(5) 0.036(4) 0.077(5) 0.001(4) 0.035(4) 0.007(4)
C21 0.083(7) 0.059(6) 0.119(9) 0.025(6) 0.061(7) 0.038(6)
C22 0.069(6) 0.090(8) 0.092(8) 0.032(7) 0.028(6) 0.041(6)
C23 0.067(5) 0.071(6) 0.066(5) 0.010(4) 0.006(4) 0.023(5)
C24 0.059(4) 0.047(4) 0.056(4) 0.003(3) 0.018(3) 0.017(4)
C25 0.033(3) 0.032(3) 0.029(3) 0.003(2) 0.002(2) 0.000(3)
C26 0.046(3) 0.044(4) 0.033(3) 0.003(3) 0.002(3) 0.013(3)
C27 0.069(5) 0.056(5) 0.035(3) 0.008(3) 0.013(3) 0.016(4)
C28 0.060(4) 0.046(4) 0.043(4) 0.017(3) 0.001(3) 0.010(4)
C29 0.057(4) 0.033(4) 0.054(4) 0.007(3) 0.007(3) 0.011(3)
C30 0.052(4) 0.036(4) 0.045(4) -0.001(3) 0.007(3) 0.007(3)
C31 0.039(3) 0.032(3) 0.035(3) -0.004(2) 0.008(2) -0.003(3)
C32 0.033(3) 0.041(4) 0.040(3) -0.002(3) 0.007(2) -0.001(3)
C33 0.039(3) 0.051(4) 0.055(4) -0.002(3) 0.011(3) -0.012(3)
C34 0.050(4) 0.053(5) 0.076(6) 0.000(4) 0.030(4) -0.009(4)
C35 0.057(4) 0.051(4) 0.047(4) 0.004(3) 0.026(3) -0.002(3)
C36 0.047(4) 0.036(3) 0.037(3) 0.002(3) 0.006(3) -0.002(3)
C37 0.038(3) 0.032(3) 0.032(3) 0.001(3) 0.003(2) 0.003(3)
C38 0.042(4) 0.037(4) 0.034(3) -0.009(3) 0.005(3) 0.000(3)
C39 0.057(4) 0.049(5) 0.043(4) -0.014(3) 0.007(3) 0.005(3)
C40 0.067(5) 0.050(4) 0.034(3) -0.014(3) 0.001(3) -0.003(4)
C41 0.041(3) 0.065(5) 0.045(4) -0.021(4) 0.001(3) -0.015(4)
C42 0.043(3) 0.045(4) 0.037(3) -0.005(3) 0.010(3) -0.004(3)
C43 0.032(3) 0.025(3) 0.041(3) 0.000(2) 0.004(2) 0.001(2)
C44 0.042(4) 0.041(4) 0.037(3) 0.001(3) 0.000(3) 0.001(3)
C45 0.037(3) 0.044(4) 0.041(4) 0.000(3) -0.003(3) 0.004(3)
C46 0.034(3) 0.036(4) 0.070(5) -0.003(4) -0.003(3) 0.010(3)
C47 0.041(4) 0.039(4) 0.071(5) 0.004(4) 0.013(3) -0.002(3)
C48 0.036(3) 0.038(4) 0.051(4) 0.001(3) 0.011(3) -0.004(3)
C49 0.041(3) 0.040(4) 0.026(3) 0.004(3) 0.009(2) 0.005(3)
C50 0.043(3) 0.037(4) 0.034(3) 0.001(3) 0.004(2) 0.010(3)
C51 0.063(4) 0.055(5) 0.028(3) -0.007(3) 0.003(3) 0.021(4)
C52 0.070(5) 0.084(7) 0.030(3) 0.009(4) 0.016(3) 0.027(5)
C53 0.076(5) 0.071(6) 0.050(4) 0.022(4) 0.034(4) 0.010(5)
C54 0.064(4) 0.047(4) 0.039(3) 0.008(3) 0.017(3) -0.001(4)
C55 0.038(3) 0.030(3) 0.028(3) 0.005(2) 0.006(2) -0.004(2)
C56 0.039(3) 0.033(3) 0.040(3) -0.003(3) 0.001(3) 0.000(3)
C57 0.044(4) 0.043(4) 0.050(4) 0.001(3) 0.003(3) 0.009(3)
C58 0.056(4) 0.032(3) 0.050(4) 0.002(3) 0.006(3) 0.010(3)
C59 0.057(4) 0.036(4) 0.063(5) -0.011(3) 0.008(4) 0.005(3)
C60 0.038(3) 0.035(4) 0.048(3) -0.008(3) 0.007(3) 0.003(3)
C61 0.039(3) 0.034(4) 0.055(4) 0.007(3) 0.005(3) -0.006(3)
C62 0.052(4) 0.032(4) 0.053(4) -0.005(3) 0.011(3) -0.008(3)
C63 0.058(5) 0.054(5) 0.058(5) -0.004(4) 0.008(4) -0.007(4)
C64 0.066(5) 0.061(6) 0.069(6) -0.019(5) 0.006(4) -0.018(4)
C65 0.071(6) 0.043(5) 0.091(7) -0.003(5) 0.005(5) -0.021(4)
C66 0.061(5) 0.050(5) 0.074(6) 0.013(4) 0.003(4) -0.022(4)
C67 0.047(4) 0.044(4) 0.042(4) 0.018(3) 0.003(3) -0.008(3)
C68 0.049(4) 0.041(4) 0.053(4) 0.011(3) 0.010(3) -0.004(3)
C69 0.055(4) 0.058(5) 0.062(5) 0.022(4) -0.006(4) 0.002(4)
C70 0.064(5) 0.062(6) 0.059(5) 0.024(4) -0.002(4) 0.003(4)
C71 0.075(6) 0.068(6) 0.076(6) 0.041(5) 0.016(5) -0.010(5)
C72 0.052(4) 0.066(5) 0.064(5) 0.041(5) 0.002(4) -0.016(4)
C73 0.038(3) 0.039(4) 0.046(4) 0.012(3) 0.009(3) -0.008(3)
C74 0.043(4) 0.049(4) 0.044(4) 0.014(3) -0.001(3) -0.006(3)
C75 0.036(4) 0.056(5) 0.069(5) 0.028(4) -0.004(3) -0.002(3)
C76 0.039(4) 0.081(6) 0.056(5) 0.016(4) 0.015(3) 0.001(4)
C77 0.050(4) 0.081(7) 0.052(5) 0.012(4) 0.014(4) -0.008(4)
C78 0.039(3) 0.055(5) 0.050(4) 0.017(4) 0.001(3) -0.011(3)
C79 0.037(3) 0.034(3) 0.035(3) 0.001(3) 0.009(2) -0.002(3)
C80 0.040(3) 0.045(4) 0.040(3) -0.003(3) 0.007(3) -0.001(3)
C81 0.048(4) 0.043(4) 0.040(4) -0.002(3) -0.008(3) -0.007(3)
C82 0.040(4) 0.038(4) 0.055(4) 0.001(3) -0.010(3) -0.001(3)
C83 0.035(3) 0.038(4) 0.067(5) 0.002(3) 0.012(3) 0.001(3)
C84 0.042(3) 0.038(4) 0.038(3) 0.005(3) 0.008(3) -0.001(3)
C85 0.040(3) 0.043(4) 0.028(3) -0.001(3) 0.000(2) -0.013(3)
C86 0.051(4) 0.045(4) 0.033(3) 0.006(3) 0.003(3) -0.016(3)
C87 0.061(5) 0.067(6) 0.035(3) 0.004(3) 0.001(3) -0.024(4)
C88 0.083(6) 0.071(6) 0.035(4) -0.007(4) 0.018(4) -0.029(5)
C89 0.078(6) 0.056(5) 0.049(4) -0.009(4) 0.019(4) -0.011(4)
C90 0.055(4) 0.050(5) 0.042(4) -0.005(3) 0.015(3) -0.010(4)
C91 0.035(3) 0.031(3) 0.033(3) 0.001(2) 0.007(2) -0.006(2)
C92 0.043(3) 0.049(4) 0.046(4) 0.017(3) -0.001(3) 0.000(3)
C93 0.054(4) 0.049(5) 0.062(5) 0.028(4) 0.013(4) -0.007(3)
C94 0.052(4) 0.041(4) 0.069(5) 0.017(4) 0.012(4) -0.010(3)
C95 0.047(4) 0.042(4) 0.056(4) 0.007(3) 0.005(3) -0.009(3)
C96 0.047(3) 0.034(3) 0.039(3) 0.004(3) 0.003(3) -0.007(3)
P10 0.0335(8) 0.0495(10) 0.0473(9) -0.0064(8) 0.0050(7) -0.0011(8)
F11 0.131(6) 0.062(4) 0.107(5) 0.026(3) 0.054(4) 0.030(4)
F12 0.056(2) 0.078(4) 0.058(3) -0.011(2) 0.021(2) -0.011(2)
F13 0.072(3) 0.121(6) 0.058(3) -0.020(3) -0.006(3) -0.025(3)
F14 0.049(3) 0.091(4) 0.089(4) -0.008(3) 0.026(3) -0.017(3)
F15 0.045(2) 0.146(6) 0.049(2) -0.035(3) 0.0133(19) -0.021(3)
F16 0.066(3) 0.072(4) 0.140(6) 0.009(4) 0.024(4) 0.014(3)
P20 0.0392(8) 0.0502(11) 0.0357(8) -0.0083(7) 0.0103(6) -0.0060(7)
F21 0.148(8) 0.093(6) 0.147(8) 0.012(5) -0.020(6) 0.043(6)
F22 0.082(4) 0.199(9) 0.074(4) -0.022(5) 0.039(3) -0.061(5)
F23 0.063(3) 0.108(4) 0.049(3) -0.029(3) 0.018(2) -0.026(3)
F24 0.130(6) 0.198(9) 0.063(4) -0.055(5) 0.058(4) -0.108(6)
F25 0.062(3) 0.170(7) 0.083(4) -0.069(5) 0.023(3) -0.044(4)
F26 0.112(6) 0.074(5) 0.211(11) -0.019(6) -0.011(6) 0.033(5)

loop_
_atom_type_symbol
_atom_type_description
_atom_type_scat_dispersion_real
_atom_type_scat_dispersion_imag
_atom_type_scat_source
C C 0.0181 0.0091 'International Tables Vol C Tables 4.2.6.8 and 6.1.1.4'
H H 0.0000 0.0000 'International Tables Vol C Tables 4.2.6.8 and 6.1.1.4'
F F 0.0727 0.0534 'International Tables Vol C Tables 4.2.6.8 and 6.1.1.4'
N N 0.0311 0.0180 'International Tables Vol C Tables 4.2.6.8 and 6.1.1.4'
P P 0.2955 0.4335 'International Tables Vol C Tables 4.2.6.8 and 6.1.1.4'
Pd Pd 0.1215 3.9337 'International Tables Vol C Tables 4.2.6.8 and 6.1.1.4'
S S 0.3331 0.5567 'International Tables Vol C Tables 4.2.6.8 and 6.1.1.4'
O O 0.0492 0.0322 'International Tables Vol C Tables 4.2.6.8 and 6.1.1.4'

loop_
_geom_angle_atom_site_label_1
_geom_angle_atom_site_label_2
_geom_angle_atom_site_label_3
_geom_angle
P2 Pd1 S1 90.72(5)
P2 Pd1 P1 97.93(6)
S1 Pd1 P1 168.24(5)
P2 Pd1 S3 165.50(6)
S1 Pd1 S3 75.28(5)
P1 Pd1 S3 96.47(5)
P4 Pd2 S9 91.36(5)
P4 Pd2 P3 97.95(6)
S9 Pd2 P3 170.15(6)
P4 Pd2 S10 166.41(6)
S9 Pd2 S10 75.05(5)
P3 Pd2 S10 95.64(6)
C37 P1 C25 106.1(3)
C37 P1 C31 104.0(3)
C25 P1 C31 101.3(3)
C37 P1 Pd1 114.2(2)
C25 P1 Pd1 109.1(2)
C31 P1 Pd1 120.5(2)
C43 P2 C49 111.5(3)
C43 P2 C55 104.7(3)
C49 P2 C55 102.0(3)
C43 P2 Pd1 111.0(2)
C49 P2 Pd1 113.2(2)
C55 P2 Pd1 113.9(2)
C61 P3 C67 106.7(4)
C61 P3 C73 102.8(4)
C67 P3 C73 104.7(4)
C61 P3 Pd2 108.7(3)
C67 P3 Pd2 112.2(3)
C73 P3 Pd2 120.7(2)
C85 P4 C79 110.7(3)
C85 P4 C91 102.3(3)
C79 P4 C91 105.2(3)
C85 P4 Pd2 113.9(3)
C79 P4 Pd2 111.6(2)
C91 P4 Pd2 112.4(2)
C2 S1 Pd1 85.9(2)
N4 C2 S1 122.7(5)
N4 C2 S3 124.0(5)
S1 C2 S3 113.2(4)
C2 S3 Pd1 84.2(2)
C2 N4 C5 121.4(5)
C2 N4 C11 120.7(5)
C5 N4 C11 117.6(5)
N4 C5 C6 110.4(5)
N7 C6 C5 108.5(5)
C8 N7 C18 122.9(6)
C8 N7 C6 119.4(6)
C18 N7 C6 117.7(5)
N7 C8 S9 123.4(5)
N7 C8 S10 124.7(5)
S9 C8 S10 111.9(4)
C8 S9 Pd2 87.3(2)
C8 S10 Pd2 85.4(2)
N4 C11 C12 115.4(5)
C13 C12 C17 118.7(7)
C13 C12 C11 121.8(6)
C17 C12 C11 119.3(6)
C12 C13 C14 120.6(8)
C13 C14 C15 120.3(9)
C16 C15 C14 118.5(8)
C15 C16 C17 121.4(8)
C16 C17 C12 120.6(8)
N7 C18 C19 112.7(6)
C24 C19 C20 118.0(8)
C24 C19 C18 123.4(7)
C20 C19 C18 118.5(8)
C21 C20 C19 118.9(10)
C22 C21 C20 122.9(9)
C21 C22 C23 118.7(10)
C24 C23 C22 119.3(10)
C19 C24 C23 122.2(8)
C30 C25 C26 119.4(6)
C30 C25 P1 121.1(5)
C26 C25 P1 119.4(5)
C27 C26 C25 119.5(7)
C28 C27 C26 120.6(7)
C27 C28 C29 120.2(7)
C28 C29 C30 120.2(7)
C25 C30 C29 120.1(7)
C32 C31 C36 118.9(6)
C32 C31 P1 120.3(5)
C36 C31 P1 120.8(5)
C33 C32 C31 120.8(7)
C32 C33 C34 120.4(7)
C35 C34 C33 118.7(7)
C34 C35 C36 122.4(7)
C35 C36 C31 118.8(7)
C42 C37 C38 118.1(6)
C42 C37 P1 119.4(5)
C38 C37 P1 122.4(5)
C39 C38 C37 121.0(7)
C40 C39 C38 120.2(7)
C39 C40 C41 120.0(7)
C40 C41 C42 120.0(7)
C37 C42 C41 120.6(7)
C48 C43 C44 119.9(6)
C48 C43 P2 125.0(6)
C44 C43 P2 115.1(5)
C45 C44 C43 120.1(7)
C44 C45 C46 120.5(7)
C45 C46 C47 120.2(7)
C46 C47 C48 120.4(7)
C43 C48 C47 118.9(8)
C54 C49 C50 120.5(6)
C54 C49 P2 120.9(6)
C50 C49 P2 118.5(5)
C51 C50 C49 119.7(7)
C52 C51 C50 119.8(8)
C53 C52 C51 120.5(7)
C52 C53 C54 121.3(8)
C49 C54 C53 118.1(8)
C60 C55 C56 118.8(6)
C60 C55 P2 123.5(5)
C56 C55 P2 117.7(5)
C57 C56 C55 119.8(6)
C56 C57 C58 121.3(7)
C57 C58 C59 119.0(7)
C60 C59 C58 119.7(7)
C59 C60 C55 121.3(7)
C62 C61 C66 119.6(8)
C62 C61 P3 119.3(6)
C66 C61 P3 120.8(7)
C61 C62 C63 121.8(8)
C62 C63 C64 117.6(9)
C65 C64 C63 120.3(8)
C64 C65 C66 122.4(9)
C65 C66 C61 118.3(9)
C68 C67 C72 119.5(7)
C68 C67 P3 119.8(6)
C72 C67 P3 120.4(6)
C67 C68 C69 121.0(8)
C68 C69 C70 119.2(8)
C71 C70 C69 120.5(8)
C70 C71 C72 120.2(9)
C71 C72 C67 119.6(9)
C78 C73 C74 118.6(7)
C78 C73 P3 121.2(5)
C74 C73 P3 120.2(6)
C75 C74 C73 120.2(8)
C76 C75 C74 119.9(7)
C75 C76 C77 120.7(8)
C78 C77 C76 118.6(9)
C77 C78 C73 122.0(7)
C84 C79 C80 120.5(6)
C84 C79 P4 124.9(5)
C80 C79 P4 114.6(5)
C81 C80 C79 118.1(7)
C82 C81 C80 121.1(7)
C81 C82 C83 119.7(7)
C84 C83 C82 120.3(7)
C79 C84 C83 120.1(7)
C90 C85 C86 119.8(7)
C90 C85 P4 121.9(6)
C86 C85 P4 118.3(6)
C87 C86 C85 120.1(8)
C88 C87 C86 119.8(8)
C89 C88 C87 119.5(7)
C88 C89 C90 121.2(9)
C85 C90 C89 119.5(8)
C92 C91 C96 119.7(6)
C92 C91 P4 122.5(5)
C96 C91 P4 117.7(5)
C91 C92 C93 119.8(7)
C94 C93 C92 120.9(7)
C93 C94 C95 118.9(7)
C96 C95 C94 120.7(7)
C95 C96 C91 120.1(6)
F11 P10 F15 92.0(4)
F11 P10 F13 90.9(4)
F15 P10 F13 176.9(4)
F11 P10 F14 90.9(4)
F15 P10 F14 88.9(3)
F13 P10 F14 92.1(4)
F11 P10 F12 90.2(4)
F15 P10 F12 89.7(3)
F13 P10 F12 89.2(3)
F14 P10 F12 178.3(3)
F11 P10 F16 179.2(4)
F15 P10 F16 88.5(4)
F13 P10 F16 88.5(4)
F14 P10 F16 89.7(4)
F12 P10 F16 89.2(3)
F26 P20 F21 179.0(6)
F26 P20 F25 89.3(5)
F21 P20 F25 89.7(5)
F26 P20 F22 93.2(6)
F21 P20 F22 86.5(6)
F25 P20 F22 89.4(4)
F26 P20 F24 87.5(6)
F21 P20 F24 92.8(6)
F25 P20 F24 90.7(3)
F22 P20 F24 179.4(6)
F26 P20 F23 88.9(4)
F21 P20 F23 92.1(4)
F25 P20 F23 178.0(5)
F22 P20 F23 89.9(3)
F24 P20 F23 90.1(3)

loop_
_geom_bond_atom_site_label_1
_geom_bond_atom_site_label_2
_geom_bond_distance
Pd1 P2 2.2811(15)
Pd1 S1 2.3190(15)
Pd1 P1 2.3297(15)
Pd1 S3 2.3720(16)
Pd2 P4 2.2915(17)
Pd2 S9 2.3180(15)
Pd2 P3 2.3298(16)
Pd2 S10 2.3735(17)
P1 C37 1.820(7)
P1 C25 1.826(7)
P1 C31 1.832(7)
P2 C43 1.814(6)
P2 C49 1.820(6)
P2 C55 1.826(7)
P3 C61 1.832(9)
P3 C67 1.832(7)
P3 C73 1.837(7)
P4 C85 1.815(7)
P4 C79 1.829(7)
P4 C91 1.833(6)
S1 C2 1.715(7)
C2 N4 1.323(8)
C2 S3 1.718(6)
N4 C5 1.470(8)
N4 C11 1.475(8)
C5 C6 1.518(8)
C6 N7 1.487(8)
N7 C8 1.316(9)
N7 C18 1.463(9)
C8 S9 1.722(7)
C8 S10 1.727(7)
C11 C12 1.500(9)
C12 C13 1.376(11)
C12 C17 1.378(10)
C13 C14 1.385(12)
C14 C15 1.393(14)
C15 C16 1.363(14)
C16 C17 1.377(13)
C18 C19 1.510(11)
C19 C24 1.374(12)
C19 C20 1.406(11)
C20 C21 1.390(15)
C21 C22 1.352(18)
C22 C23 1.395(16)
C23 C24 1.389(12)
C25 C30 1.387(10)
C25 C26 1.396(9)
C26 C27 1.392(10)
C27 C28 1.372(12)
C28 C29 1.373(12)
C29 C30 1.391(10)
C31 C32 1.392(9)
C31 C36 1.404(9)
C32 C33 1.390(10)
C33 C34 1.390(13)
C34 C35 1.368(13)
C35 C36 1.396(11)
C37 C42 1.387(10)
C37 C38 1.393(10)
C38 C39 1.387(10)
C39 C40 1.361(12)
C40 C41 1.385(12)
C41 C42 1.390(10)
C43 C48 1.396(10)
C43 C44 1.400(10)
C44 C45 1.370(10)
C45 C46 1.379(12)
C46 C47 1.382(13)
C47 C48 1.400(11)
C49 C54 1.384(11)
C49 C50 1.400(10)
C50 C51 1.380(9)
C51 C52 1.377(14)
C52 C53 1.362(15)
C53 C54 1.399(11)
C55 C60 1.380(9)
C55 C56 1.407(9)
C56 C57 1.370(10)
C57 C58 1.381(11)
C58 C59 1.402(12)
C59 C60 1.373(11)
C61 C62 1.375(11)
C61 C66 1.404(11)
C62 C63 1.395(11)
C63 C64 1.402(14)
C64 C65 1.358(16)
C65 C66 1.377(14)
C67 C68 1.379(11)
C67 C72 1.401(11)
C68 C69 1.386(11)
C69 C70 1.394(14)
C70 C71 1.376(15)
C71 C72 1.391(12)
C73 C78 1.391(11)
C73 C74 1.400(9)
C74 C75 1.393(13)
C75 C76 1.391(14)
C76 C77 1.394(12)
C77 C78 1.384(13)
C79 C84 1.376(11)
C79 C80 1.402(10)
C80 C81 1.399(10)
C81 C82 1.371(13)
C82 C83 1.384(12)
C83 C84 1.379(10)
C85 C90 1.379(11)
C85 C86 1.391(10)
C86 C87 1.391(10)
C87 C88 1.387(15)
C88 C89 1.371(14)
C89 C90 1.390(11)
C91 C92 1.379(9)
C91 C96 1.387(9)
C92 C93 1.393(11)
C93 C94 1.368(12)
C94 C95 1.397(11)
C95 C96 1.375(10)
P10 F11 1.550(6)
P10 F15 1.576(5)
P10 F13 1.584(6)
P10 F14 1.590(6)
P10 F12 1.600(5)
P10 F16 1.600(7)
P20 F26 1.543(8)
P20 F21 1.565(8)
P20 F25 1.565(5)
P20 F22 1.568(6)
P20 F24 1.571(6)
P20 F23 1.581(5)
